data_2003325
loop_
_publ_author_name
'Marcos, M. D.'
'Amor\'os, P.'
'Beltr\'an-Porter, A.'
'Ram\'irez de Arellano, M. C.'

_publ_contact_author
;
 M. Dolores Marcos
 University Chemical Laboratory
 Cambridge CB2 1EW, U.K.
;
_publ_section_title
;
 Hydrothermal Synthesis and Structure of Nickel(II) Metavanadate
 Monohydrate, NiV~2~O~6~.H~2~O
;
_journal_issue 4
_journal_name_full 'Acta Crystallographica Section C'
_journal_page_first 552
_journal_page_last 555
_journal_paper_doi 10.1107/S0108270194006797
_journal_volume 51
_journal_year 1995
_chemical_compound_source ' Hydrothermal synthesis from NiCl~2~.6H~2~O and NaVO~3~.'
_chemical_formula_moiety NiV~2~O~6~.H~2~O
_chemical_formula_sum 'H4 Ni2 O14 V4'
_chemical_formula_weight 549.21
_chemical_melting_point 'non measured'
_chemical_name_common 'Nickel(II) Metavanadate Monohydrate'
_chemical_name_systematic
;
 Nickel(II) divanadium(V)hexaoxide monohydrate
;
_space_group_IT_number 2
_symmetry_cell_setting triclinic
_symmetry_space_group_name_Hall '-P 1'
_symmetry_space_group_name_H-M 'P -1'
_audit_creation_method SHELXL
_cell_angle_alpha 80.97(3)
_cell_angle_beta 81.11(3)
_cell_angle_gamma 76.43(3)
_cell_formula_units_Z 1
_cell_length_a 5.833(2)
_cell_length_b 6.593(3)
_cell_length_c 7.730(3)
_cell_measurement_reflns_used 30
_cell_measurement_temperature 293(2)
_cell_measurement_theta_max 25
_cell_measurement_theta_min 20
_cell_volume 283.2(2)
_computing_cell_refinement 'Siemens P3 software'
_computing_data_collection 'Siemens P3 software'
_computing_data_reduction XDISK
_computing_molecular_graphics 'SHELXTL-Plus (Sheldrick, 1991)'
_computing_publication_material SHELXL92
_computing_structure_refinement 'SHELXL92 (Sheldrick, 1992)'
_computing_structure_solution 'SHELXS86 (Sheldrick, 1990)'
_diffrn_ambient_temperature 293(2)
_diffrn_measurement_device 'Siemens R3m/V'
_diffrn_measurement_method \w/2\q
_diffrn_radiation_monochromator graphite
_diffrn_radiation_source 'fine-focus sealed tube'
_diffrn_radiation_type MoK\a
_diffrn_radiation_wavelength 0.71073
_diffrn_reflns_av_R_equivalents 0.0334
_diffrn_reflns_av_sigmaI/netI 0.0320
_diffrn_reflns_limit_h_max 6
_diffrn_reflns_limit_h_min 1
_diffrn_reflns_limit_k_max 7
_diffrn_reflns_limit_k_min -7
_diffrn_reflns_limit_l_max 8
_diffrn_reflns_limit_l_min -8
_diffrn_reflns_number 980
_diffrn_reflns_theta_max 23.52
_diffrn_reflns_theta_min 2.69
_diffrn_standards_decay_% 0
_diffrn_standards_interval_count 100
_diffrn_standards_number 3
_exptl_absorpt_coefficient_mu 6.495
_exptl_absorpt_correction_T_max 0.120
_exptl_absorpt_correction_T_min 0.062
_exptl_absorpt_correction_type 'Semi empirical'
_exptl_crystal_colour Yellow
_exptl_crystal_density_diffrn 3.220
_exptl_crystal_description Plate
_exptl_crystal_F_000 264
_exptl_crystal_size_max 0.44
_exptl_crystal_size_mid 0.10
_exptl_crystal_size_min 0.04
_refine_diff_density_max 1.237
_refine_diff_density_min -1.298
_refine_ls_extinction_coef n/a
_refine_ls_extinction_method n/a
_refine_ls_goodness_of_fit_all 1.088
_refine_ls_goodness_of_fit_obs 1.108
_refine_ls_hydrogen_treatment n/a
_refine_ls_matrix_type full
_refine_ls_number_parameters 92
_refine_ls_number_reflns 851
_refine_ls_number_restraints 0
_refine_ls_restrained_S_all 1.088
_refine_ls_restrained_S_obs 1.108
_refine_ls_R_factor_all 0.0575
_refine_ls_R_factor_obs 0.0487
_refine_ls_shift/esd_max 0.001
_refine_ls_shift/esd_mean 0.000
_refine_ls_structure_factor_coef Fsqd
_refine_ls_weighting_scheme
; calc w = 1/[\s^2^(Fo^2^) + (0.0943P)^2^ + 1.5608P]
  where P=(Fo^2^ + 2Fc^2^)/3
;
_refine_ls_wR_factor_all 0.1359
_refine_ls_wR_factor_obs 0.1284
_reflns_number_observed 744
_reflns_number_total 851
_reflns_observed_criterion >2sigma(I)
_cod_data_source_file br1075.cif
_cod_data_source_block br1075
_cod_depositor_comments
;
The following automatic conversions were performed:

'_symmetry_cell_setting' value 'Triclinic' changed to 'triclinic'
according to /home/saulius/struct/CIF-dictionaries/cif_core.dic
dictionary named 'cif_core.dic' version 2.4.1 from 2010-06-29.

Automatic conversion script
Id: cif_fix_values 1715 2011-07-08 13:25:40Z adriana 
;
_cod_database_code 2003325

loop_
_symmetry_equiv_pos_as_xyz
'x, y, z'
'-x, -y, -z'

loop_
_atom_site_aniso_label
_atom_site_aniso_U_11
_atom_site_aniso_U_12
_atom_site_aniso_U_13
_atom_site_aniso_U_22
_atom_site_aniso_U_23
_atom_site_aniso_U_33
Ni 0.0096(6) -0.0036(4) 0.0001(4) 0.0051(6) -0.0007(4) 0.0113(7)
V1 0.0057(8) -0.0037(6) -0.0003(6) 0.0044(8) 0.0003(6) 0.0115(8)
V2 0.0052(7) -0.0036(6) -0.0001(6) 0.0077(8) -0.0009(6) 0.0121(8)
O1 0.012(3) 0.000(3) -0.003(3) 0.025(4) -0.001(3) 0.030(4)
O2 0.017(3) -0.006(3) 0.006(3) 0.017(3) -0.004(3) 0.011(3)
O3 0.022(3) -0.006(3) -0.003(3) 0.009(3) 0.002(3) 0.021(3)
O4 0.012(3) -0.006(3) -0.003(3) 0.015(3) 0.003(3) 0.017(3)
O5 0.013(3) -0.010(3) -0.003(3) 0.011(3) 0.002(2) 0.018(3)
O6 0.010(3) -0.004(3) 0.002(3) 0.017(3) 0.006(3) 0.022(4)
O7 0.013(3) -0.004(2) 0.000(2) 0.010(3) 0.002(2) 0.008(3)

loop_
_atom_site_label
_atom_site_occupancy
_atom_site_fract_x
_atom_site_fract_y
_atom_site_fract_z
_atom_site_U_iso_or_equiv
_atom_site_thermal_displace_type
_atom_site_calc_flag
_atom_site_type_symbol
Ni 1 0.4242(2) 0.6411(2) 0.65246(14) 0.0085(4) Uani d Ni
V1 1 0.3937(2) 1.1484(2) 0.7692(2) 0.0070(5) Uani d V
V2 1 0.1964(2) 0.6737(2) 1.0909(2) 0.0081(5) Uani d V
O1 1 0.0886(11) 0.7597(10) 0.5627(9) 0.023(2) Uani d O
O2 1 0.2550(11) 0.5847(10) 0.8965(8) 0.0152(14) Uani d O
O3 1 0.4581(11) 0.9269(9) 0.6845(9) 0.0174(14) Uani d O
O4 1 0.2490(10) 0.4793(9) 1.2568(8) 0.0148(14) Uani d O
O5 1 0.6146(10) 1.1539(9) 0.9039(8) 0.0130(13) Uani d O
O6 1 -0.1014(10) 0.8181(10) 1.1231(8) 0.0173(14) Uani d O
O7 1 0.4162(10) 1.3437(9) 0.5982(7) 0.0105(13) Uani d O

loop_
_atom_type_symbol
_atom_type_description
_atom_type_scat_source
_atom_type_scat_dispersion_real
_atom_type_scat_dispersion_imag
O O 'International Tables Vol C Tables 4.2.6.8 and 6.1.1.4' 0.0106 0.006
V V 'International Tables Vol C Tables 4.2.6.8 and 6.1.1.4' 0.3005 0.529
Ni Ni 'International Tables Vol C Tables 4.2.6.8 and 6.1.1.4' 0.3393 1.1
H H 'International Tables Vol C Tables 4.2.6.8 and 6.1.1.4' 0.0000 0.000

loop_
_geom_angle_atom_site_label_1
_geom_angle_atom_site_label_2
_geom_angle_atom_site_label_3
_geom_angle_site_symmetry_1
_geom_angle_site_symmetry_3
_geom_angle
_geom_angle_publ_flag
O3 Ni O2 . . 94.5(3) yes
O3 Ni O7 . 2_676 94.0(3) yes
O2 Ni O7 . 2_676 171.4(2) yes
O3 Ni O4 . 2_667 88.2(3) yes
O2 Ni O4 . 2_667 91.0(3) yes
O7 Ni O4 2_676 2_667 90.1(2) yes
O3 Ni O7 . 1_545 174.2(3) yes
O2 Ni O7 . 1_545 90.9(2) yes
O7 Ni O7 2_676 1_545 80.6(2) yes
O4 Ni O7 2_667 1_545 89.8(2) yes
O3 Ni O1 . . 92.5(3) yes
O2 Ni O1 . . 88.2(3) yes
O7 Ni O1 2_676 . 90.5(3) yes
O4 Ni O1 2_667 . 179.0(2) yes
O7 Ni O1 1_545 . 89.5(2) yes
O3 V1 O7 . . 107.0(3) yes
O3 V1 O6 . 2_577 108.2(3) yes
O7 V1 O6 . 2_577 110.7(3) yes
O3 V1 O5 . . 110.1(3) yes
O7 V1 O5 . . 105.4(3) yes
O6 V1 O5 2_577 . 115.2(3) yes
O2 V2 O4 . . 111.9(3) yes
O2 V2 O5 . 2_677 108.7(3) yes
O4 V2 O5 . 2_677 107.2(3) yes
O2 V2 O6 . . 110.7(3) yes
O4 V2 O6 . . 110.4(3) yes
O5 V2 O6 2_677 . 107.8(3) yes
V2 O2 Ni . . 141.4(4) no
V1 O3 Ni . . 156.8(4) no
V2 O4 Ni . 2_667 124.9(3) no
V2 O5 V1 2_677 . 134.8(4) no
V1 O6 V2 2_577 . 151.9(4) no
V1 O7 Ni . 2_676 135.6(3) no
V1 O7 Ni . 1_565 119.1(3) no
Ni O7 Ni 2_676 1_565 99.4(2) no

loop_
_geom_bond_atom_site_label_1
_geom_bond_atom_site_label_2
_geom_bond_site_symmetry_2
_geom_bond_distance
_geom_bond_publ_flag
Ni O3 . 1.997(6) yes
Ni O2 . 2.012(6) yes
Ni O7 2_676 2.014(6) yes
Ni O4 2_667 2.070(6) yes
Ni O7 1_545 2.081(6) yes
Ni O1 . 2.111(6) yes
V1 O3 . 1.633(6) yes
V1 O7 . 1.707(6) yes
V1 O6 2_577 1.759(6) yes
V1 O5 . 1.787(6) yes
V2 O2 . 1.656(6) yes
V2 O4 . 1.674(6) yes
V2 O5 2_677 1.768(6) yes
V2 O6 . 1.775(6) yes
O4 Ni 2_667 2.070(6) no
O5 V2 2_677 1.768(5) no
O6 V1 2_577 1.759(6) no
O7 Ni 2_676 2.014(6) no
O7 Ni 1_565 2.081(6) no
